data_7021313
loop_
_publ_author_name
'Thibon, Aurore'
'Karmazin-Brelot, Lydia'
'Mandon, Dominique'

_publ_section_title
;
 Facile synthesis of the new tripodal tetraamine ligand
 tris(thiazolylmethyl) amine, and full characterization of two ferrous
 complexes.
;
_journal_issue 19
_journal_name_full 'Dalton transactions (Cambridge, England : 2003)'
_journal_page_first 6705
_journal_page_last 6707
_journal_paper_doi 10.1039/c3dt50484k
_journal_volume 42
_journal_year 2013
_chemical_formula_moiety 'C14 H12 F6 Fe N4 O6 S5'
_chemical_formula_sum 'C14 H12 F6 Fe N4 O6 S5'
_chemical_formula_weight 662.43
_chemical_name_systematic
;
?
;
_space_group_IT_number 14
_symmetry_cell_setting monoclinic
_symmetry_space_group_name_Hall '-P 2ybc'
_symmetry_space_group_name_H-M 'P 1 21/c 1'
_atom_sites_solution_hydrogens geom
_atom_sites_solution_primary direct
_atom_sites_solution_secondary difmap
_audit_creation_method SHELXL-97
_cell_angle_alpha 90.00
_cell_angle_beta 106.251(2)
_cell_angle_gamma 90.00
_cell_formula_units_Z 4
_cell_length_a 8.3064(3)
_cell_length_b 18.8237(8)
_cell_length_c 16.1232(6)
_cell_measurement_reflns_used 9972
_cell_measurement_temperature 173(2)
_cell_measurement_theta_max 31.96
_cell_measurement_theta_min 2.53
_cell_volume 2420.25(16)
_computing_cell_refinement 'Bruker SAINT'
_computing_data_collection 'Bruker APEX2'
_computing_data_reduction 'Bruker SAINT'
_computing_molecular_graphics 'Bruker SHELXTL'
_computing_publication_material 'Bruker SHELXTL'
_computing_structure_refinement 'SHELXL-97 (Sheldrick, 2008)'
_computing_structure_solution 'SHELXS-97 (Sheldrick, 2008)'
_diffrn_ambient_temperature 173(2)
_diffrn_measured_fraction_theta_full 0.997
_diffrn_measured_fraction_theta_max 0.997
_diffrn_measurement_device_type 'Bruker APEX-II CCD'
_diffrn_measurement_method '\f and \w scans'
_diffrn_radiation_monochromator graphite
_diffrn_radiation_source 'fine-focus sealed tube'
_diffrn_radiation_type MoK\a
_diffrn_radiation_wavelength 0.71073
_diffrn_reflns_av_R_equivalents 0.0208
_diffrn_reflns_av_sigmaI/netI 0.0233
_diffrn_reflns_limit_h_max 12
_diffrn_reflns_limit_h_min -12
_diffrn_reflns_limit_k_max 28
_diffrn_reflns_limit_k_min -25
_diffrn_reflns_limit_l_max 23
_diffrn_reflns_limit_l_min -22
_diffrn_reflns_number 25339
_diffrn_reflns_theta_full 31.98
_diffrn_reflns_theta_max 31.98
_diffrn_reflns_theta_min 1.70
_exptl_absorpt_coefficient_mu 1.141
_exptl_absorpt_correction_T_max 0.7636
_exptl_absorpt_correction_T_min 0.6583
_exptl_absorpt_correction_type multi-scan
_exptl_absorpt_process_details sadabs
_exptl_crystal_colour yellow
_exptl_crystal_density_diffrn 1.818
_exptl_crystal_density_method 'not measured'
_exptl_crystal_description block
_exptl_crystal_F_000 1328
_exptl_crystal_size_max 0.40
_exptl_crystal_size_mid 0.30
_exptl_crystal_size_min 0.25
_refine_diff_density_max 2.022
_refine_diff_density_min -0.861
_refine_diff_density_rms 0.115
_refine_ls_extinction_method none
_refine_ls_goodness_of_fit_ref 1.036
_refine_ls_hydrogen_treatment constr
_refine_ls_matrix_type full
_refine_ls_number_parameters 325
_refine_ls_number_reflns 8357
_refine_ls_number_restraints 0
_refine_ls_restrained_S_all 1.036
_refine_ls_R_factor_all 0.0747
_refine_ls_R_factor_gt 0.0581
_refine_ls_shift/su_max 0.001
_refine_ls_shift/su_mean 0.000
_refine_ls_structure_factor_coef Fsqd
_refine_ls_weighting_details 'calc w=1/[\s^2^(Fo^2^)+(0.0882P)^2^+5.1708P] where P=(Fo^2^+2Fc^2^)/3'
_refine_ls_weighting_scheme calc
_refine_ls_wR_factor_gt 0.1618
_refine_ls_wR_factor_ref 0.1760
_reflns_number_gt 6650
_reflns_number_total 8357
_reflns_threshold_expression I>2\s(I)
_cod_data_source_file c3dt50484k.txt
_cod_data_source_block dmat120424
_cod_depositor_comments
;
The following automatic conversions were performed:

'_symmetry_cell_setting' value 'Monoclinic' changed to 'monoclinic'
according to /home/saulius/struct/CIF-dictionaries/cif_core.dic
dictionary named 'cif_core.dic' version 2.4.2 from 2011-04-26.

Automatic conversion script
Id: cif_fix_values 1891 2012-01-12 08:04:46Z andrius 
;
_cod_original_sg_symbol_H-M 'P 21/c'
_cod_database_code 7021313

loop_
_symmetry_equiv_pos_as_xyz
'x, y, z'
'-x, y+1/2, -z+1/2'
'-x, -y, -z'
'x, -y-1/2, z-1/2'

loop_
_atom_site_label
_atom_site_type_symbol
_atom_site_fract_x
_atom_site_fract_y
_atom_site_fract_z
_atom_site_U_iso_or_equiv
_atom_site_adp_type
_atom_site_occupancy
_atom_site_symmetry_multiplicity
_atom_site_calc_flag
_atom_site_refinement_flags
C1 C -0.0157(4) 0.8081(2) 0.5293(2) 0.0342(6) Uani 1 1 d .
H1A H -0.0846 0.7769 0.4836 0.041 Uiso 1 1 calc R
H1B H -0.0642 0.8565 0.5208 0.041 Uiso 1 1 calc R
C2 C -0.0164(4) 0.78065(16) 0.6161(2) 0.0286(5) Uani 1 1 d .
C3 C -0.0704(5) 0.7303(3) 0.7433(3) 0.0551(11) Uani 1 1 d .
H3 H -0.1092 0.7077 0.7867 0.066 Uiso 1 1 calc R
C4 C 0.0756(5) 0.7663(3) 0.7574(2) 0.0463(9) Uani 1 1 d .
H4 H 0.1515 0.7714 0.8134 0.056 Uiso 1 1 calc R
C5 C 0.2131(4) 0.74038(16) 0.49812(18) 0.0325(6) Uani 1 1 d .
H5A H 0.2875 0.7484 0.4606 0.039 Uiso 1 1 calc R
H5B H 0.1136 0.7137 0.4642 0.039 Uiso 1 1 calc R
C6 C 0.3044(4) 0.69683(15) 0.57499(19) 0.0296(5) Uani 1 1 d .
C7 C 0.4444(5) 0.60699(18) 0.6764(3) 0.0459(9) Uani 1 1 d .
H7 H 0.4907 0.5659 0.7084 0.055 Uiso 1 1 calc R
C8 C 0.4710(4) 0.67421(17) 0.7057(2) 0.0344(6) Uani 1 1 d .
H8 H 0.5395 0.6854 0.7620 0.041 Uiso 1 1 calc R
C9 C 0.1847(4) 0.86628(16) 0.46576(18) 0.0274(5) Uani 1 1 d .
H9A H 0.1186 0.9089 0.4712 0.033 Uiso 1 1 calc R
H9B H 0.1481 0.8499 0.4050 0.033 Uiso 1 1 calc R
C10 C 0.3679(4) 0.88378(15) 0.49091(18) 0.0257(5) Uani 1 1 d .
C11 C 0.6502(4) 0.92411(17) 0.5062(2) 0.0340(6) Uani 1 1 d .
H11 H 0.7542 0.9420 0.5016 0.041 Uiso 1 1 calc R
C12 C 0.6198(4) 0.90332(16) 0.5809(2) 0.0311(6) Uani 1 1 d .
H12 H 0.7029 0.9047 0.6351 0.037 Uiso 1 1 calc R
C13 C 0.0635(6) 1.0002(2) 0.7616(3) 0.0507(9) Uani 1 1 d .
C14 C 0.6619(8) 0.9061(3) 0.9132(3) 0.0685(16) Uani 1 1 d .
N1 N 0.1587(3) 0.80974(12) 0.52388(14) 0.0232(4) Uani 1 1 d .
N2 N 0.1063(3) 0.79514(14) 0.68491(16) 0.0285(5) Uani 1 1 d .
N3 N 0.3909(3) 0.72556(13) 0.64751(16) 0.0271(4) Uani 1 1 d .
N4 N 0.4581(3) 0.87991(13) 0.57184(16) 0.0256(4) Uani 1 1 d .
O1 O 0.2833(3) 0.94435(13) 0.69567(17) 0.0380(5) Uani 1 1 d .
O2 O 0.2059(4) 1.06733(13) 0.66288(19) 0.0439(6) Uani 1 1 d .
O3 O 0.0106(4) 0.97295(16) 0.60032(19) 0.0532(7) Uani 1 1 d .
O4 O 0.5465(4) 0.84466(18) 0.76804(19) 0.0543(8) Uani 1 1 d .
O5 O 0.7358(7) 0.7840(3) 0.8805(3) 0.113(2) Uani 1 1 d .
O6 O 0.4568(9) 0.8012(4) 0.8866(4) 0.143(3) Uani 1 1 d .
F1 F -0.0654(4) 1.0449(2) 0.7455(3) 0.0870(11) Uani 1 1 d .
F2 F 0.0106(5) 0.93659(18) 0.7778(3) 0.0865(11) Uani 1 1 d .
F3 F 0.1758(5) 1.0234(2) 0.83122(18) 0.0862(11) Uani 1 1 d .
F4 F 0.7093(7) 0.9002(2) 0.9958(2) 0.1206(18) Uani 1 1 d .
F5 F 0.5202(7) 0.9503(2) 0.9042(3) 0.1160(16) Uani 1 1 d .
F6 F 0.7464(7) 0.9444(2) 0.8812(4) 0.138(2) Uani 1 1 d .
S1 S -0.17478(11) 0.73163(6) 0.63583(7) 0.0449(2) Uani 1 1 d .
S2 S 0.31485(17) 0.60654(5) 0.57314(7) 0.0550(3) Uani 1 1 d .
S3 S 0.47460(11) 0.91350(4) 0.42144(5) 0.03378(17) Uani 1 1 d .
S4 S 0.14890(9) 0.99631(4) 0.66993(4) 0.02675(14) Uani 1 1 d .
S5 S 0.58632(12) 0.82454(5) 0.85959(5) 0.03880(19) Uani 1 1 d .
Fe1 Fe 0.33369(5) 0.83691(2) 0.66232(2) 0.02164(10) Uani 1 1 d .

loop_
_atom_site_aniso_label
_atom_site_aniso_U_11
_atom_site_aniso_U_22
_atom_site_aniso_U_33
_atom_site_aniso_U_23
_atom_site_aniso_U_13
_atom_site_aniso_U_12
C1 0.0232(12) 0.0501(18) 0.0254(13) 0.0047(12) 0.0004(10) -0.0042(12)
C2 0.0246(12) 0.0309(13) 0.0303(13) -0.0007(10) 0.0074(10) -0.0020(10)
C3 0.044(2) 0.082(3) 0.043(2) 0.018(2) 0.0171(16) -0.012(2)
C4 0.0407(18) 0.072(3) 0.0275(15) 0.0074(16) 0.0122(13) -0.0110(17)
C5 0.0492(17) 0.0256(13) 0.0199(11) -0.0012(9) 0.0050(11) 0.0043(12)
C6 0.0390(15) 0.0237(12) 0.0261(12) 0.0013(10) 0.0093(11) 0.0044(10)
C7 0.061(2) 0.0276(15) 0.0419(18) 0.0080(13) 0.0032(16) 0.0123(15)
C8 0.0351(15) 0.0311(14) 0.0328(15) 0.0067(11) 0.0029(12) 0.0053(11)
C9 0.0288(12) 0.0285(13) 0.0216(11) 0.0052(9) 0.0020(9) 0.0018(10)
C10 0.0300(12) 0.0243(11) 0.0238(12) 0.0037(9) 0.0091(10) 0.0036(9)
C11 0.0302(13) 0.0324(14) 0.0432(17) 0.0044(12) 0.0168(12) 0.0023(11)
C12 0.0250(12) 0.0298(13) 0.0374(15) 0.0024(11) 0.0070(11) 0.0001(10)
C13 0.060(2) 0.051(2) 0.052(2) -0.0051(18) 0.033(2) 0.0037(18)
C14 0.104(4) 0.045(2) 0.040(2) 0.0017(17) -0.006(2) -0.031(3)
N1 0.0235(10) 0.0260(10) 0.0187(9) 0.0020(8) 0.0036(7) 0.0012(8)
N2 0.0276(11) 0.0361(13) 0.0227(10) -0.0002(9) 0.0083(9) -0.0033(9)
N3 0.0284(11) 0.0265(11) 0.0251(11) 0.0032(8) 0.0052(9) 0.0027(9)
N4 0.0245(10) 0.0253(10) 0.0264(11) 0.0026(8) 0.0065(8) 0.0013(8)
O1 0.0345(11) 0.0337(11) 0.0446(13) -0.0066(10) 0.0090(10) 0.0073(9)
O2 0.0509(14) 0.0300(11) 0.0530(15) 0.0026(10) 0.0179(12) -0.0033(10)
O3 0.0503(15) 0.0496(16) 0.0423(14) -0.0075(12) -0.0158(12) 0.0003(12)
O4 0.0481(16) 0.068(2) 0.0342(13) -0.0021(12) -0.0087(11) 0.0083(14)
O5 0.123(4) 0.091(3) 0.094(3) -0.009(3) -0.022(3) 0.070(3)
O6 0.177(6) 0.151(5) 0.135(5) -0.043(4) 0.100(5) -0.111(5)
F1 0.076(2) 0.085(2) 0.122(3) -0.005(2) 0.064(2) 0.0257(18)
F2 0.122(3) 0.0660(19) 0.104(3) 0.0120(18) 0.084(2) -0.0059(19)
F3 0.109(3) 0.116(3) 0.0354(14) -0.0246(16) 0.0227(16) 0.001(2)
F4 0.194(5) 0.088(3) 0.0438(17) -0.0213(17) -0.026(2) -0.008(3)
F5 0.164(4) 0.062(2) 0.131(4) -0.023(2) 0.055(3) 0.022(3)
F6 0.187(5) 0.082(3) 0.184(5) -0.043(3) 0.119(4) -0.077(3)
S1 0.0311(4) 0.0519(5) 0.0502(5) 0.0073(4) 0.0087(3) -0.0132(3)
S2 0.0904(8) 0.0233(4) 0.0393(5) -0.0023(3) -0.0016(5) 0.0082(4)
S3 0.0419(4) 0.0343(4) 0.0299(3) 0.0064(3) 0.0178(3) 0.0039(3)
S4 0.0291(3) 0.0263(3) 0.0235(3) -0.0016(2) 0.0051(2) 0.0003(2)
S5 0.0477(5) 0.0317(4) 0.0299(4) -0.0004(3) -0.0009(3) -0.0035(3)
Fe1 0.02129(17) 0.02432(18) 0.01772(17) 0.00063(12) 0.00285(12) 0.00011(13)

loop_
_atom_type_symbol
_atom_type_description
_atom_type_scat_dispersion_real
_atom_type_scat_dispersion_imag
_atom_type_scat_source
C C 0.0033 0.0016 'International Tables Vol C Tables 4.2.6.8 and 6.1.1.4'
H H 0.0000 0.0000 'International Tables Vol C Tables 4.2.6.8 and 6.1.1.4'
N N 0.0061 0.0033 'International Tables Vol C Tables 4.2.6.8 and 6.1.1.4'
O O 0.0106 0.0060 'International Tables Vol C Tables 4.2.6.8 and 6.1.1.4'
F F 0.0171 0.0103 'International Tables Vol C Tables 4.2.6.8 and 6.1.1.4'
S S 0.1246 0.1234 'International Tables Vol C Tables 4.2.6.8 and 6.1.1.4'
Fe Fe 0.3463 0.8444 'International Tables Vol C Tables 4.2.6.8 and 6.1.1.4'

loop_
_geom_angle_atom_site_label_1
_geom_angle_atom_site_label_2
_geom_angle_atom_site_label_3
_geom_angle
N1 C1 C2 108.9(2)
N1 C1 H1A 109.9
C2 C1 H1A 109.9
N1 C1 H1B 109.9
C2 C1 H1B 109.9
H1A C1 H1B 108.3
N2 C2 C1 121.1(3)
N2 C2 S1 114.4(2)
C1 C2 S1 124.5(2)
C4 C3 S1 109.9(3)
C4 C3 H3 125.0
S1 C3 H3 125.0
C3 C4 N2 115.2(3)
C3 C4 H4 122.4
N2 C4 H4 122.4
N1 C5 C6 111.9(2)
N1 C5 H5A 109.2
C6 C5 H5A 109.2
N1 C5 H5B 109.2
C6 C5 H5B 109.2
H5A C5 H5B 107.9
N3 C6 C5 122.5(3)
N3 C6 S2 114.3(2)
C5 C6 S2 123.1(2)
C8 C7 S2 110.0(2)
C8 C7 H7 125.0
S2 C7 H7 125.0
C7 C8 N3 114.7(3)
C7 C8 H8 122.6
N3 C8 H8 122.6
N1 C9 C10 107.8(2)
N1 C9 H9A 110.1
C10 C9 H9A 110.1
N1 C9 H9B 110.1
C10 C9 H9B 110.1
H9A C9 H9B 108.5
N4 C10 C9 120.7(2)
N4 C10 S3 114.5(2)
C9 C10 S3 124.7(2)
C12 C11 S3 110.3(2)
C12 C11 H11 124.8
S3 C11 H11 124.8
C11 C12 N4 114.5(3)
C11 C12 H12 122.7
N4 C12 H12 122.7
F3 C13 F2 109.1(4)
F3 C13 F1 107.2(4)
F2 C13 F1 108.5(4)
F3 C13 S4 111.3(3)
F2 C13 S4 110.5(3)
F1 C13 S4 110.1(3)
F6 C14 F4 116.4(5)
F6 C14 F5 99.8(5)
F4 C14 F5 99.3(5)
F6 C14 S5 118.1(4)
F4 C14 S5 113.0(4)
F5 C14 S5 106.6(4)
C9 N1 C1 112.0(2)
C9 N1 C5 110.4(2)
C1 N1 C5 112.3(3)
C9 N1 Fe1 106.52(16)
C1 N1 Fe1 107.71(17)
C5 N1 Fe1 107.58(16)
C2 N2 C4 110.6(3)
C2 N2 Fe1 116.2(2)
C4 N2 Fe1 131.5(2)
C6 N3 C8 111.0(3)
C6 N3 Fe1 114.49(19)
C8 N3 Fe1 132.7(2)
C10 N4 C12 110.8(3)
C10 N4 Fe1 116.30(19)
C12 N4 Fe1 132.9(2)
S4 O1 Fe1 138.09(16)
S5 O4 Fe1 134.7(2)
C3 S1 C2 89.88(17)
C6 S2 C7 89.96(16)
C10 S3 C11 89.84(15)
O3 S4 O2 115.76(18)
O3 S4 O1 113.60(16)
O2 S4 O1 113.92(16)
O3 S4 C13 103.9(2)
O2 S4 C13 103.91(19)
O1 S4 C13 103.83(19)
O6 S5 O5 118.4(5)
O6 S5 O4 115.7(4)
O5 S5 O4 108.4(3)
O6 S5 C14 109.3(3)
O5 S5 C14 100.5(3)
O4 S5 C14 102.4(2)
O4 Fe1 O1 84.86(11)
O4 Fe1 N4 93.98(12)
O1 Fe1 N4 88.86(10)
O4 Fe1 N2 117.77(12)
O1 Fe1 N2 93.38(10)
N4 Fe1 N2 148.25(9)
O4 Fe1 N3 89.76(11)
O1 Fe1 N3 172.15(10)
N4 Fe1 N3 97.23(9)
N2 Fe1 N3 84.06(10)
O4 Fe1 N1 161.05(11)
O1 Fe1 N1 109.13(9)
N4 Fe1 N1 74.16(9)
N2 Fe1 N1 75.21(9)
N3 Fe1 N1 77.45(9)

loop_
_geom_bond_atom_site_label_1
_geom_bond_atom_site_label_2
_geom_bond_distance
C1 N1 1.476(4)
C1 C2 1.493(4)
C1 H1A 0.9900
C1 H1B 0.9900
C2 N2 1.308(4)
C2 S1 1.708(3)
C3 C4 1.351(5)
C3 S1 1.706(4)
C3 H3 0.9500
C4 N2 1.376(4)
C4 H4 0.9500
C5 N1 1.479(4)
C5 C6 1.502(4)
C5 H5A 0.9900
C5 H5B 0.9900
C6 N3 1.306(4)
C6 S2 1.702(3)
C7 C8 1.347(5)
C7 S2 1.711(4)
C7 H7 0.9500
C8 N3 1.382(4)
C8 H8 0.9500
C9 N1 1.473(4)
C9 C10 1.497(4)
C9 H9A 0.9900
C9 H9B 0.9900
C10 N4 1.312(4)
C10 S3 1.706(3)
C11 C12 1.355(5)
C11 S3 1.709(4)
C11 H11 0.9500
C12 N4 1.382(4)
C12 H12 0.9500
C13 F3 1.317(6)
C13 F2 1.327(5)
C13 F1 1.329(5)
C13 S4 1.812(4)
C14 F6 1.217(6)
C14 F4 1.285(5)
C14 F5 1.416(8)
C14 S5 1.788(4)
N1 Fe1 2.354(2)
N2 Fe1 2.169(2)
N3 Fe1 2.177(2)
N4 Fe1 2.167(2)
O1 S4 1.454(2)
O1 Fe1 2.163(2)
O2 S4 1.434(3)
O3 S4 1.432(3)
O4 S5 1.469(3)
O4 Fe1 2.089(3)
O5 S5 1.415(4)
O6 S5 1.342(5)

loop_
_geom_torsion_atom_site_label_1
_geom_torsion_atom_site_label_2
_geom_torsion_atom_site_label_3
_geom_torsion_atom_site_label_4
_geom_torsion
N1 C1 C2 N2 34.7(4)
N1 C1 C2 S1 -147.7(2)
S1 C3 C4 N2 0.2(6)
N1 C5 C6 N3 -29.3(4)
N1 C5 C6 S2 154.9(2)
S2 C7 C8 N3 -0.2(5)
N1 C9 C10 N4 -33.3(4)
N1 C9 C10 S3 149.8(2)
S3 C11 C12 N4 -0.8(4)
C10 C9 N1 C1 157.2(2)
C10 C9 N1 C5 -76.8(3)
C10 C9 N1 Fe1 39.7(2)
C2 C1 N1 C9 -150.6(3)
C2 C1 N1 C5 84.5(3)
C2 C1 N1 Fe1 -33.8(3)
C6 C5 N1 C9 139.2(3)
C6 C5 N1 C1 -95.0(3)
C6 C5 N1 Fe1 23.4(3)
C1 C2 N2 C4 178.0(3)
S1 C2 N2 C4 0.1(4)
C1 C2 N2 Fe1 -14.8(4)
S1 C2 N2 Fe1 167.31(14)
C3 C4 N2 C2 -0.2(5)
C3 C4 N2 Fe1 -164.8(3)
C5 C6 N3 C8 -176.1(3)
S2 C6 N3 C8 0.1(4)
C5 C6 N3 Fe1 17.4(4)
S2 C6 N3 Fe1 -166.42(15)
C7 C8 N3 C6 0.1(4)
C7 C8 N3 Fe1 163.3(3)
C9 C10 N4 C12 -175.6(3)
S3 C10 N4 C12 1.7(3)
C9 C10 N4 Fe1 6.1(3)
S3 C10 N4 Fe1 -176.66(13)
C11 C12 N4 C10 -0.5(4)
C11 C12 N4 Fe1 177.4(2)
C4 C3 S1 C2 -0.1(4)
N2 C2 S1 C3 0.0(3)
C1 C2 S1 C3 -177.8(3)
N3 C6 S2 C7 -0.2(3)
C5 C6 S2 C7 176.0(3)
C8 C7 S2 C6 0.2(3)
N4 C10 S3 C11 -1.8(2)
C9 C10 S3 C11 175.3(3)
C12 C11 S3 C10 1.4(3)
Fe1 O1 S4 O3 -3.3(3)
Fe1 O1 S4 O2 -138.8(2)
Fe1 O1 S4 C13 108.9(3)
F3 C13 S4 O3 -177.9(3)
F2 C13 S4 O3 60.7(4)
F1 C13 S4 O3 -59.1(4)
F3 C13 S4 O2 -56.4(4)
F2 C13 S4 O2 -177.8(3)
F1 C13 S4 O2 62.4(4)
F3 C13 S4 O1 63.0(4)
F2 C13 S4 O1 -58.3(4)
F1 C13 S4 O1 -178.2(3)
Fe1 O4 S5 O6 -7.1(5)
Fe1 O4 S5 O5 128.6(4)
Fe1 O4 S5 C14 -125.8(3)
F6 C14 S5 O6 -160.6(7)
F4 C14 S5 O6 58.6(7)
F5 C14 S5 O6 -49.5(5)
F6 C14 S5 O5 74.2(6)
F4 C14 S5 O5 -66.6(6)
F5 C14 S5 O5 -174.7(4)
F6 C14 S5 O4 -37.4(6)
F4 C14 S5 O4 -178.2(5)
F5 C14 S5 O4 73.7(4)
S5 O4 Fe1 O1 94.8(3)
S5 O4 Fe1 N4 -176.7(3)
S5 O4 Fe1 N2 3.7(3)
S5 O4 Fe1 N3 -79.5(3)
S5 O4 Fe1 N1 -126.5(3)
S4 O1 Fe1 O4 -172.1(3)
S4 O1 Fe1 N4 93.8(3)
S4 O1 Fe1 N2 -54.5(3)
S4 O1 Fe1 N1 21.0(3)
C10 N4 Fe1 O4 178.3(2)
C12 N4 Fe1 O4 0.5(3)
C10 N4 Fe1 O1 -96.9(2)
C12 N4 Fe1 O1 85.2(3)
C10 N4 Fe1 N2 -2.3(3)
C12 N4 Fe1 N2 179.8(2)
C10 N4 Fe1 N3 88.1(2)
C12 N4 Fe1 N3 -89.8(3)
C10 N4 Fe1 N1 13.4(2)
C12 N4 Fe1 N1 -164.5(3)
C2 N2 Fe1 O4 -169.8(2)
C4 N2 Fe1 O4 -5.8(4)
C2 N2 Fe1 O1 104.3(2)
C4 N2 Fe1 O1 -91.8(4)
C2 N2 Fe1 N4 11.0(3)
C4 N2 Fe1 N4 174.9(3)
C2 N2 Fe1 N3 -83.2(2)
C4 N2 Fe1 N3 80.8(3)
C2 N2 Fe1 N1 -4.6(2)
C4 N2 Fe1 N1 159.3(4)
C6 N3 Fe1 O4 -167.7(2)
C8 N3 Fe1 O4 29.6(3)
C6 N3 Fe1 N4 -73.7(2)
C8 N3 Fe1 N4 123.6(3)
C6 N3 Fe1 N2 74.4(2)
C8 N3 Fe1 N2 -88.3(3)
C6 N3 Fe1 N1 -1.7(2)
C8 N3 Fe1 N1 -164.5(3)
C9 N1 Fe1 O4 -82.3(4)
C1 N1 Fe1 O4 157.4(3)
C5 N1 Fe1 O4 36.1(4)
C9 N1 Fe1 O1 53.63(19)
C1 N1 Fe1 O1 -66.7(2)
C5 N1 Fe1 O1 171.99(19)
C9 N1 Fe1 N4 -29.46(17)
C1 N1 Fe1 N4 -149.8(2)
C5 N1 Fe1 N4 88.90(19)
C9 N1 Fe1 N2 142.08(19)
C1 N1 Fe1 N2 21.76(19)
C5 N1 Fe1 N2 -99.6(2)
C9 N1 Fe1 N3 -130.84(18)
C1 N1 Fe1 N3 108.8(2)
C5 N1 Fe1 N3 -12.48(19)
